data_7701019
loop_
_publ_author_name
'K\"uhne, Irina A'
'Ungur, Liviu'
'Esien, Kane'
'Carter, Anthony B.'
'Gordon, John D.'
'Pauly, Cameron'
'M\"uller-Bunz, Helge'
'Felton, Solveig'
'Zerulla, Dominic'
'Morgan, Grace G.'

_publ_section_title
;
 Comparison of two field-induced Er<sup>III</sup> single ion magnets.
;
_journal_issue 41
_journal_name_full 'Dalton transactions (Cambridge, England : 2003)'
_journal_page_first 15679
_journal_page_last 15686
_journal_paper_doi 10.1039/c9dt02434d
_journal_volume 48
_journal_year 2019
_chemical_formula_moiety 'C28 H37 Er F3 N5 O6'
_chemical_formula_sum 'C28 H37 Er F3 N5 O6'
_chemical_formula_weight 763.88
_space_group_crystal_system monoclinic
_space_group_IT_number 14
_space_group_name_Hall '-P 2ybc'
_space_group_name_H-M_alt 'P 1 21/c 1'
_symmetry_space_group_name_Hall '-P 2ybc'
_symmetry_space_group_name_H-M 'P 1 21/c 1'
_atom_sites_solution_hydrogens geom
_atom_sites_solution_primary isomor
_audit_creation_method SHELXL-2014
_audit_update_record
;
2019-08-14 deposited with the CCDC.    2019-09-03 downloaded from the CCDC.
;
_cell_angle_alpha 90
_cell_angle_beta 106.172(2)
_cell_angle_gamma 90
_cell_formula_units_Z 4
_cell_length_a 12.9038(2)
_cell_length_b 16.5260(2)
_cell_length_c 14.9360(2)
_cell_measurement_reflns_used 21985
_cell_measurement_temperature 190(2)
_cell_measurement_theta_max 29.9790
_cell_measurement_theta_min 3.0920
_cell_volume 3059.04(8)
_computing_cell_refinement 'CrysAlisPro 1.171.38.41 (Rigaku OD, 2015)'
_computing_data_collection 'CrysAlisPro 1.171.38.41 (Rigaku OD, 2015)'
_computing_data_reduction 'CrysAlisPro 1.171.38.41 (Rigaku OD, 2015)'
_computing_molecular_graphics
;
Mercury (Macrae, C. F., Edgington, P. R., McCabe, P., Pidcock, E., Shields,
G. P., Taylor, R., Towler, M. & van de Streek, J. (2006).
J. Appl. Cryst. 39, 453-457.)
;
_computing_publication_material
;
ciftab (Sheldrick, G.M. (1997). Acta Cryst. A64, 112-122.)
;
_computing_structure_refinement 'SHELXL-2014 (Sheldrick, 2014)'
_computing_structure_solution 'SHELXS-2014 (Sheldrick, 2014)'
_diffrn_ambient_temperature 190(2)
_diffrn_detector_area_resol_mean 10.3196
_diffrn_measured_fraction_theta_full 0.998
_diffrn_measured_fraction_theta_max 0.999
_diffrn_measurement_device_type 'SuperNova, Dual, Cu at zero, Atlas'
_diffrn_measurement_method '\w scans'
_diffrn_radiation_type MoK\a
_diffrn_radiation_wavelength 0.71073
_diffrn_reflns_av_R_equivalents 0.0301
_diffrn_reflns_av_unetI/netI 0.0226
_diffrn_reflns_Laue_measured_fraction_full 0.998
_diffrn_reflns_Laue_measured_fraction_max 0.999
_diffrn_reflns_limit_h_max 18
_diffrn_reflns_limit_h_min -18
_diffrn_reflns_limit_k_max 23
_diffrn_reflns_limit_k_min -23
_diffrn_reflns_limit_l_max 21
_diffrn_reflns_limit_l_min -20
_diffrn_reflns_number 49974
_diffrn_reflns_point_group_measured_fraction_full 0.998
_diffrn_reflns_point_group_measured_fraction_max 0.999
_diffrn_reflns_theta_full 25.242
_diffrn_reflns_theta_max 30.043
_diffrn_reflns_theta_min 2.840
_diffrn_source 'micro-focus sealed X-ray tube'
_exptl_absorpt_coefficient_mu 2.810
_exptl_absorpt_correction_T_max 0.853
_exptl_absorpt_correction_T_min 0.546
_exptl_absorpt_correction_type gaussian
_exptl_absorpt_process_details
; 
CrysAlisPro 1.171.38.41 (Rigaku Oxford Diffraction, 2015) 
Numerical absorption correction based on gaussian integration over 
a multifaceted crystal model 
Empirical absorption correction using spherical harmonics, 
implemented in SCALE3 ABSPACK scaling algorithm. 
;
_exptl_crystal_colour colourless
_exptl_crystal_density_diffrn 1.659
_exptl_crystal_description plate
_exptl_crystal_F_000 1532
_exptl_crystal_recrystallization_method 'Re-crystallisation from solvent: ethanol'
_exptl_crystal_size_max 0.310
_exptl_crystal_size_mid 0.222
_exptl_crystal_size_min 0.069
_refine_diff_density_max 1.050
_refine_diff_density_min -0.786
_refine_diff_density_rms 0.081
_refine_ls_extinction_method none
_refine_ls_goodness_of_fit_ref 1.073
_refine_ls_hydrogen_treatment constr
_refine_ls_matrix_type full
_refine_ls_number_parameters 425
_refine_ls_number_reflns 8946
_refine_ls_number_restraints 0
_refine_ls_restrained_S_all 1.073
_refine_ls_R_factor_all 0.0337
_refine_ls_R_factor_gt 0.0263
_refine_ls_shift/su_max 0.004
_refine_ls_shift/su_mean 0.000
_refine_ls_structure_factor_coef Fsqd
_refine_ls_weighting_details 'w=1/[\s^2^(Fo^2^)+(0.0157P)^2^+3.9186P] where P=(Fo^2^+2Fc^2^)/3'
_refine_ls_weighting_scheme calc
_refine_ls_wR_factor_gt 0.0541
_refine_ls_wR_factor_ref 0.0574
_reflns_Friedel_coverage 0.000
_reflns_number_gt 7793
_reflns_number_total 8946
_reflns_threshold_expression 'I > 2\s(I)'
_cod_data_source_file c9dt02434d2.cif
_cod_data_source_block mor1301_4
_cod_depositor_comments 'Adding full bibliography for 7701018--7701021.cif.'
_cod_database_code 7701019
_shelx_space_group_comment
; 
The symmetry employed for this shelxl refinement is uniquely defined 
by the following loop, which should always be used as a source of 
symmetry information in preference to the above space-group names. 
They are only intended as comments. 
;
_shelxl_version_number 2014-3

loop_
_space_group_symop_operation_xyz
'x, y, z'
'-x, y+1/2, -z+1/2'
'-x, -y, -z'
'x, -y-1/2, z-1/2'

loop_
_atom_site_label
_atom_site_type_symbol
_atom_site_fract_x
_atom_site_fract_y
_atom_site_fract_z
_atom_site_U_iso_or_equiv
_atom_site_adp_type
_atom_site_occupancy
_atom_site_site_symmetry_order
_atom_site_calc_flag
_atom_site_refinement_flags_posn
_atom_site_refinement_flags_adp
_atom_site_refinement_flags_occupancy
_atom_site_disorder_assembly
_atom_site_disorder_group
Er Er 0.77556(2) 0.83072(2) 0.14637(2) 0.02558(3) Uani 1 1 d . . . . .
O1 O 0.84762(14) 0.88934(11) 0.04810(11) 0.0327(4) Uani 1 1 d . . . . .
C1 C 0.8263(2) 0.91390(14) -0.03827(16) 0.0295(5) Uani 1 1 d . . . . .
C2 C 0.9123(2) 0.92255(15) -0.08076(17) 0.0322(5) Uani 1 1 d . . . . .
O2 O 1.01056(15) 0.89913(12) -0.02496(12) 0.0372(4) Uani 1 1 d . . . . .
C7 C 1.1000(2) 0.90044(19) -0.0636(2) 0.0435(7) Uani 1 1 d . . . . .
H7A H 1.1172 0.9568 -0.0771 0.052 Uiso 1 1 calc R U . . .
H7B H 1.0832 0.8691 -0.1224 0.052 Uiso 1 1 calc R U . . .
C8 C 1.1933(3) 0.8634(3) 0.0072(3) 0.0633(10) Uani 1 1 d . . . . .
H8A H 1.2053 0.8923 0.0665 0.095 Uiso 1 1 calc R U . . .
H8B H 1.2582 0.8672 -0.0144 0.095 Uiso 1 1 calc R U . . .
H8C H 1.1777 0.8064 0.0160 0.095 Uiso 1 1 calc R U . . .
C3 C 0.8926(3) 0.94988(16) -0.17162(18) 0.0384(6) Uani 1 1 d . . . . .
H3 H 0.9508 0.9558 -0.1985 0.046 Uiso 1 1 calc R U . . .
C4 C 0.7874(3) 0.96885(17) -0.22413(19) 0.0429(7) Uani 1 1 d . . . . .
H4 H 0.7745 0.9879 -0.2863 0.051 Uiso 1 1 calc R U . . .
C5 C 0.7035(3) 0.96000(17) -0.18581(18) 0.0413(6) Uani 1 1 d . . . . .
H5 H 0.6323 0.9729 -0.2217 0.050 Uiso 1 1 calc R U . . .
C6 C 0.7214(2) 0.93179(15) -0.09308(17) 0.0336(5) Uani 1 1 d . . . . .
C9 C 0.6271(2) 0.91903(17) -0.06034(18) 0.0370(6) Uani 1 1 d . . . . .
H9 H 0.5601 0.9359 -0.1011 0.044 Uiso 1 1 calc R U . . .
N1 N 0.62315(18) 0.88759(14) 0.01718(15) 0.0348(5) Uani 1 1 d . . . . .
C10 C 0.5143(2) 0.8803(2) 0.0295(2) 0.0515(8) Uani 1 1 d . . . . .
H10A H 0.4611 0.8731 -0.0321 0.062 Uiso 0.722(9) 1 calc R U P A 1
H10B H 0.4960 0.9307 0.0576 0.062 Uiso 0.722(9) 1 calc R U P A 1
H10C H 0.4740 0.9310 0.0083 0.062 Uiso 0.278(9) 1 calc R U P A 2
H10D H 0.4756 0.8358 -0.0103 0.062 Uiso 0.278(9) 1 calc R U P A 2
C11A C 0.5076(3) 0.8101(3) 0.0909(3) 0.0468(14) Uani 0.722(9) 1 d . . P A 1
H11A H 0.4364 0.8093 0.1038 0.056 Uiso 0.722(9) 1 calc R U P A 1
H11B H 0.5167 0.7587 0.0599 0.056 Uiso 0.722(9) 1 calc R U P A 1
N2A N 0.5938(4) 0.8193(3) 0.1779(3) 0.0321(9) Uani 0.722(9) 1 d . . P A 1
H1N2 H 0.5807 0.8720 0.2059 0.039 Uiso 0.722(9) 1 calc R U P A 1
C11B C 0.5152(9) 0.8646(7) 0.1265(8) 0.043(3) Uiso 0.278(9) 1 d . . P A 2
H11C H 0.4415 0.8504 0.1289 0.051 Uiso 0.278(9) 1 calc R U P A 2
H11D H 0.5379 0.9141 0.1642 0.051 Uiso 0.278(9) 1 calc R U P A 2
N2B N 0.5898(12) 0.7977(8) 0.1662(10) 0.033(3) Uiso 0.278(9) 1 d . . P A 2
H2B H 0.5645 0.7547 0.1180 0.040 Uiso 0.278(9) 1 calc R U P A 2
C12 C 0.5924(3) 0.7553(2) 0.2484(2) 0.0516(8) Uani 1 1 d . . . . .
H12A H 0.5257 0.7594 0.2686 0.062 Uiso 0.722(9) 1 calc R U P A 1
H12B H 0.5950 0.7009 0.2214 0.062 Uiso 0.722(9) 1 calc R U P A 1
H12C H 0.5870 0.6967 0.2339 0.062 Uiso 0.278(9) 1 calc R U P A 2
H12D H 0.5276 0.7704 0.2677 0.062 Uiso 0.278(9) 1 calc R U P A 2
C13 C 0.6874(3) 0.7682(2) 0.3277(2) 0.0499(8) Uani 1 1 d . . . . .
H13A H 0.6863 0.7294 0.3780 0.060 Uiso 1 1 calc R U . . .
H13B H 0.6855 0.8236 0.3523 0.060 Uiso 1 1 calc R U . . .
N3 N 0.78683(19) 0.75727(13) 0.29985(14) 0.0333(5) Uani 1 1 d . . . . .
H1N3 H 0.7914 0.6982 0.2868 0.040 Uiso 1 1 calc R U . . .
C14 C 0.8844(3) 0.7769(2) 0.3748(2) 0.0549(9) Uani 1 1 d . . . . .
H14A H 0.8689 0.7705 0.4357 0.066 Uiso 0.807(7) 1 calc R U P B 1
H14B H 0.9421 0.7380 0.3728 0.066 Uiso 0.807(7) 1 calc R U P B 1
H14C H 0.8629 0.8115 0.4207 0.066 Uiso 0.193(7) 1 calc R U P B 2
H14D H 0.9133 0.7259 0.4070 0.066 Uiso 0.193(7) 1 calc R U P B 2
C15A C 0.9230(3) 0.8590(2) 0.3677(2) 0.0382(9) Uani 0.807(7) 1 d . . P B 1
H15A H 0.9900 0.8687 0.4183 0.046 Uiso 0.807(7) 1 calc R U P B 1
H15B H 0.8681 0.8985 0.3745 0.046 Uiso 0.807(7) 1 calc R U P B 1
C15B C 0.9666(12) 0.8150(9) 0.3501(10) 0.038(4) Uiso 0.193(7) 1 d . . P B 2
H15C H 1.0140 0.7722 0.3370 0.046 Uiso 0.193(7) 1 calc R U P B 2
H15D H 1.0093 0.8446 0.4059 0.046 Uiso 0.193(7) 1 calc R U P B 2
N4 N 0.94504(19) 0.87035(14) 0.27394(16) 0.0381(5) Uani 1 1 d . . . . .
H1N4 H 0.9535 0.9300 0.2670 0.046 Uiso 0.807(7) 1 calc R U P B 1
H2N4 H 0.9441 0.9280 0.2940 0.046 Uiso 0.193(7) 1 calc R U P B 2
C16A C 1.0466(3) 0.8350(2) 0.2724(3) 0.0423(10) Uani 0.807(7) 1 d . . P B 1
H16A H 1.0705 0.7964 0.3248 0.051 Uiso 0.807(7) 1 calc R U P B 1
H16B H 1.1019 0.8780 0.2807 0.051 Uiso 0.807(7) 1 calc R U P B 1
C16B C 1.0390(10) 0.8524(8) 0.2192(10) 0.026(3) Uiso 0.193(7) 1 d . . P B 2
H16C H 1.0346 0.8961 0.1729 0.031 Uiso 0.193(7) 1 calc R U P B 2
H16D H 1.1104 0.8570 0.2656 0.031 Uiso 0.193(7) 1 calc R U P B 2
C17 C 1.0365(2) 0.7912(2) 0.1810(2) 0.0544(8) Uani 1 1 d . . . . .
H17A H 1.0384 0.8312 0.1321 0.065 Uiso 0.807(7) 1 calc R U P B 1
H17B H 1.0985 0.7541 0.1883 0.065 Uiso 0.807(7) 1 calc R U P B 1
H17C H 1.0914 0.7556 0.2219 0.065 Uiso 0.193(7) 1 calc R U P B 2
H17D H 1.0603 0.8015 0.1245 0.065 Uiso 0.193(7) 1 calc R U P B 2
N5 N 0.93436(17) 0.74421(14) 0.15134(14) 0.0345(5) Uani 1 1 d . . . . .
C18 C 0.9399(2) 0.67110(18) 0.12550(18) 0.0373(6) Uani 1 1 d . . . . .
H18 H 1.0101 0.6490 0.1354 0.045 Uiso 1 1 calc R U . . .
C19 C 0.8504(2) 0.61834(16) 0.08273(17) 0.0341(5) Uani 1 1 d . . . . .
C20 C 0.8745(3) 0.53938(17) 0.0591(2) 0.0430(7) Uani 1 1 d . . . . .
H20 H 0.9471 0.5210 0.0779 0.052 Uiso 1 1 calc R U . . .
C21 C 0.7958(3) 0.48903(18) 0.0099(2) 0.0505(8) Uani 1 1 d . . . . .
H21 H 0.8135 0.4357 -0.0045 0.061 Uiso 1 1 calc R U . . .
C22 C 0.6886(3) 0.51558(17) -0.0194(2) 0.0451(7) Uani 1 1 d . . . . .
H22 H 0.6341 0.4808 -0.0554 0.054 Uiso 1 1 calc R U . . .
C23 C 0.6618(2) 0.59238(17) 0.00376(18) 0.0367(6) Uani 1 1 d . . . . .
O3 O 0.55980(17) 0.62445(13) -0.02200(14) 0.0454(5) Uani 1 1 d . . . . .
C25 C 0.4815(3) 0.58865(19) -0.0988(2) 0.0482(7) Uani 1 1 d . . . . .
H25A H 0.4611 0.5343 -0.0817 0.058 Uiso 1 1 calc R U . . .
H25B H 0.5111 0.5831 -0.1530 0.058 Uiso 1 1 calc R U . . .
C26 C 0.3851(3) 0.6437(2) -0.1223(3) 0.0618(9) Uani 1 1 d . . . . .
H26A H 0.3544 0.6464 -0.0692 0.093 Uiso 1 1 calc R U . . .
H26B H 0.3308 0.6227 -0.1770 0.093 Uiso 1 1 calc R U . . .
H26C H 0.4072 0.6980 -0.1360 0.093 Uiso 1 1 calc R U . . .
C24 C 0.7423(2) 0.64544(15) 0.05724(17) 0.0312(5) Uani 1 1 d . . . . .
O4 O 0.71389(15) 0.71761(11) 0.07733(12) 0.0341(4) Uani 1 1 d . . . . .
O5 O 0.73704(16) 0.95535(12) 0.21111(13) 0.0402(4) Uani 1 1 d . . . . .
C28 C 0.7034(3) 1.08878(18) 0.2523(2) 0.0468(7) Uani 1 1 d . . . . .
F3 F 0.6863(2) 1.13624(14) 0.17841(16) 0.0894(8) Uani 1 1 d . . . . .
O6A O 0.8738(2) 1.03777(17) 0.2716(2) 0.0487(8) Uani 0.763(3) 1 d . . P C 2
C27A C 0.7784(3) 1.0191(2) 0.2460(2) 0.0340(8) Uani 0.763(3) 1 d . . P C 2
F1A F 0.7366(3) 1.13416(16) 0.32729(19) 0.0602(8) Uani 0.763(3) 1 d . . P C 2
F2A F 0.6026(2) 1.06052(17) 0.2574(2) 0.0641(8) Uani 0.763(3) 1 d . . P C 2
O6B O 0.5851(6) 0.9914(5) 0.2260(5) 0.036(2) Uiso 0.237(3) 1 d . . P C 1
C27B C 0.6776(8) 1.0041(6) 0.2251(7) 0.026(2) Uiso 0.237(3) 1 d . . P C 1
F1B F 0.8203(11) 1.0931(8) 0.2985(9) 0.101(4) Uiso 0.237(3) 1 d . . P C 1
F2B F 0.6698(10) 1.1293(7) 0.3068(8) 0.075(3) Uiso 0.237(3) 1 d . . P C 1

loop_
_atom_site_aniso_label
_atom_site_aniso_U_11
_atom_site_aniso_U_22
_atom_site_aniso_U_33
_atom_site_aniso_U_23
_atom_site_aniso_U_13
_atom_site_aniso_U_12
Er 0.02472(5) 0.02907(6) 0.02248(5) 0.00225(4) 0.00579(4) 0.00219(4)
O1 0.0304(9) 0.0408(10) 0.0268(8) 0.0084(7) 0.0078(7) 0.0035(8)
C1 0.0376(13) 0.0249(11) 0.0266(11) 0.0007(9) 0.0099(10) 0.0015(10)
C2 0.0398(14) 0.0275(12) 0.0304(12) -0.0038(10) 0.0115(10) -0.0036(10)
O2 0.0338(10) 0.0462(11) 0.0344(9) 0.0002(8) 0.0140(8) -0.0037(8)
C7 0.0396(15) 0.0513(17) 0.0457(16) -0.0076(13) 0.0220(13) -0.0142(13)
C8 0.0357(17) 0.093(3) 0.065(2) 0.001(2) 0.0196(16) -0.0003(18)
C3 0.0564(18) 0.0314(13) 0.0325(13) -0.0006(10) 0.0212(12) -0.0052(12)
C4 0.065(2) 0.0363(14) 0.0269(12) 0.0044(11) 0.0130(13) 0.0055(14)
C5 0.0515(17) 0.0399(14) 0.0293(13) 0.0052(11) 0.0062(12) 0.0105(13)
C6 0.0413(15) 0.0306(12) 0.0279(12) 0.0035(10) 0.0081(10) 0.0080(11)
C9 0.0338(14) 0.0397(14) 0.0334(13) 0.0030(11) 0.0027(10) 0.0139(12)
N1 0.0284(11) 0.0422(12) 0.0328(11) 0.0030(9) 0.0067(9) 0.0080(9)
C10 0.0275(14) 0.074(2) 0.0513(18) 0.0130(16) 0.0085(13) 0.0145(15)
C11A 0.0242(18) 0.065(3) 0.050(2) -0.001(2) 0.0088(16) 0.0032(18)
N2A 0.0333(19) 0.027(2) 0.039(2) -0.0026(18) 0.0153(15) -0.0010(17)
C12 0.0480(18) 0.0533(18) 0.061(2) 0.0073(16) 0.0270(16) -0.0024(15)
C13 0.059(2) 0.0595(19) 0.0389(15) 0.0088(14) 0.0257(14) -0.0018(16)
N3 0.0432(13) 0.0283(10) 0.0278(10) 0.0012(8) 0.0087(9) -0.0022(9)
C14 0.064(2) 0.068(2) 0.0265(13) 0.0046(14) 0.0028(13) -0.0187(18)
C15A 0.050(2) 0.0343(17) 0.0250(15) -0.0037(13) 0.0017(14) -0.0054(16)
N4 0.0349(12) 0.0356(12) 0.0380(12) 0.0066(10) 0.0008(9) -0.0027(10)
C16A 0.0333(18) 0.046(2) 0.044(2) -0.0039(17) 0.0035(14) -0.0053(16)
C17 0.0252(14) 0.088(3) 0.0492(18) -0.0043(17) 0.0083(12) -0.0046(16)
N5 0.0273(11) 0.0466(13) 0.0280(10) 0.0049(9) 0.0049(8) 0.0048(10)
C18 0.0323(13) 0.0507(16) 0.0288(12) 0.0082(12) 0.0081(10) 0.0149(12)
C19 0.0424(15) 0.0347(13) 0.0280(12) 0.0079(10) 0.0142(11) 0.0106(11)
C20 0.0533(18) 0.0400(15) 0.0388(15) 0.0074(12) 0.0179(13) 0.0149(14)
C21 0.075(2) 0.0343(14) 0.0477(17) 0.0021(13) 0.0273(16) 0.0132(15)
C22 0.062(2) 0.0338(14) 0.0420(15) -0.0046(12) 0.0196(14) -0.0049(14)
C23 0.0430(15) 0.0371(14) 0.0330(13) -0.0002(11) 0.0155(11) -0.0002(12)
O3 0.0388(11) 0.0464(11) 0.0483(12) -0.0149(9) 0.0076(9) -0.0065(9)
C25 0.0518(19) 0.0432(16) 0.0460(16) -0.0041(13) 0.0078(14) -0.0156(14)
C26 0.047(2) 0.059(2) 0.069(2) 0.0005(18) -0.0018(17) -0.0141(17)
C24 0.0371(14) 0.0321(12) 0.0269(11) 0.0038(10) 0.0133(10) 0.0024(10)
O4 0.0313(9) 0.0324(9) 0.0372(9) -0.0050(8) 0.0070(7) 0.0042(8)
O5 0.0377(11) 0.0363(10) 0.0420(10) -0.0064(8) 0.0032(8) 0.0015(8)
C28 0.057(2) 0.0379(15) 0.0405(15) -0.0013(12) 0.0044(14) 0.0070(14)
F3 0.138(2) 0.0579(13) 0.0619(14) 0.0266(11) 0.0108(14) 0.0193(14)
O6A 0.0361(15) 0.0480(16) 0.0602(18) -0.0081(13) 0.0103(13) -0.0101(13)
C27A 0.0378(19) 0.0338(17) 0.0289(16) 0.0014(13) 0.0067(13) -0.0030(14)
F1A 0.068(2) 0.0471(14) 0.0577(16) -0.0196(12) 0.0036(14) 0.0061(14)
F2A 0.0402(14) 0.0634(17) 0.087(2) -0.0087(15) 0.0147(13) 0.0088(13)

loop_
_atom_type_symbol
_atom_type_description
_atom_type_scat_dispersion_real
_atom_type_scat_dispersion_imag
_atom_type_scat_source
C C 0.0033 0.0016 'International Tables Vol C Tables 4.2.6.8 and 6.1.1.4'
H H 0.0000 0.0000 'International Tables Vol C Tables 4.2.6.8 and 6.1.1.4'
N N 0.0061 0.0033 'International Tables Vol C Tables 4.2.6.8 and 6.1.1.4'
O O 0.0106 0.0060 'International Tables Vol C Tables 4.2.6.8 and 6.1.1.4'
F F 0.0171 0.0103 'International Tables Vol C Tables 4.2.6.8 and 6.1.1.4'
Er Er -0.2586 4.9576 'International Tables Vol C Tables 4.2.6.8 and 6.1.1.4'

loop_
_geom_angle_atom_site_label_1
_geom_angle_atom_site_label_2
_geom_angle_atom_site_label_3
_geom_angle
O1 Er O4 103.40(7)
O1 Er O5 93.76(7)
O4 Er O5 147.55(7)
O1 Er N5 76.81(7)
O4 Er N5 73.10(7)
O5 Er N5 138.45(7)
O1 Er N1 72.91(7)
O4 Er N1 81.56(7)
O5 Er N1 77.43(7)
N5 Er N1 134.32(7)
O1 Er N2A 138.96(11)
O4 Er N2A 77.77(13)
O5 Er N2A 71.31(13)
N5 Er N2A 138.88(12)
N1 Er N2A 66.65(12)
O1 Er N4 87.19(7)
O4 Er N4 134.28(7)
O5 Er N4 73.02(7)
N5 Er N4 66.24(8)
N1 Er N4 143.00(8)
N2A Er N4 121.80(13)
O1 Er N2B 140.0(3)
O4 Er N2B 68.9(3)
O5 Er N2B 80.2(3)
N5 Er N2B 131.8(3)
N1 Er N2B 67.1(3)
N4 Er N2B 127.2(3)
O1 Er N3 152.58(7)
O4 Er N3 86.51(7)
O5 Er N3 90.73(7)
N5 Er N3 81.94(7)
N1 Er N3 134.35(7)
N2A Er N3 67.78(12)
N4 Er N3 68.31(7)
N2B Er N3 67.4(3)
C1 O1 Er 142.53(17)
O1 C1 C6 123.0(2)
O1 C1 C2 119.5(2)
C6 C1 C2 117.5(2)
O2 C2 C3 125.3(2)
O2 C2 C1 113.8(2)
C3 C2 C1 120.9(3)
C2 O2 C7 117.8(2)
O2 C7 C8 106.8(2)
O2 C7 H7A 110.4
C8 C7 H7A 110.4
O2 C7 H7B 110.4
C8 C7 H7B 110.4
H7A C7 H7B 108.6
C7 C8 H8A 109.5
C7 C8 H8B 109.5
H8A C8 H8B 109.5
C7 C8 H8C 109.5
H8A C8 H8C 109.5
H8B C8 H8C 109.5
C2 C3 C4 120.5(3)
C2 C3 H3 119.8
C4 C3 H3 119.8
C5 C4 C3 119.9(2)
C5 C4 H4 120.0
C3 C4 H4 120.0
C4 C5 C6 120.8(3)
C4 C5 H5 119.6
C6 C5 H5 119.6
C1 C6 C5 120.5(3)
C1 C6 C9 122.5(2)
C5 C6 C9 117.0(3)
N1 C9 C6 127.7(2)
N1 C9 H9 116.1
C6 C9 H9 116.1
C9 N1 C10 115.1(2)
C9 N1 Er 128.55(18)
C10 N1 Er 116.22(17)
C11B C10 N1 113.1(5)
N1 C10 C11A 111.1(3)
N1 C10 H10A 109.4
C11A C10 H10A 109.4
N1 C10 H10B 109.4
C11A C10 H10B 109.4
H10A C10 H10B 108.0
C11B C10 H10C 109.0
N1 C10 H10C 109.0
C11B C10 H10D 109.0
N1 C10 H10D 109.0
H10C C10 H10D 107.8
N2A C11A C10 107.7(4)
N2A C11A H11A 110.2
C10 C11A H11A 110.2
N2A C11A H11B 110.2
C10 C11A H11B 110.2
H11A C11A H11B 108.5
C11A N2A C12 113.3(4)
C11A N2A Er 110.9(3)
C12 N2A Er 112.2(3)
C11A N2A H1N2 106.6
C12 N2A H1N2 106.6
Er N2A H1N2 106.6
C10 C11B N2B 110.7(10)
C10 C11B H11C 109.5
N2B C11B H11C 109.5
C10 C11B H11D 109.5
N2B C11B H11D 109.5
H11C C11B H11D 108.1
C12 N2B C11B 125.3(11)
C12 N2B Er 114.4(8)
C11B N2B Er 108.8(8)
C12 N2B H2B 101.4
C11B N2B H2B 101.4
Er N2B H2B 101.4
N2B C12 C13 116.4(6)
C13 C12 N2A 107.1(3)
C13 C12 H12A 110.3
N2A C12 H12A 110.3
C13 C12 H12B 110.3
N2A C12 H12B 110.3
H12A C12 H12B 108.5
N2B C12 H12C 108.2
C13 C12 H12C 108.2
N2B C12 H12D 108.2
C13 C12 H12D 108.2
H12C C12 H12D 107.3
C12 C13 N3 110.7(2)
C12 C13 H13A 109.5
N3 C13 H13A 109.5
C12 C13 H13B 109.5
N3 C13 H13B 109.5
H13A C13 H13B 108.1
C13 N3 C14 112.9(2)
C13 N3 Er 111.08(17)
C14 N3 Er 113.59(17)
C13 N3 H1N3 106.2
C14 N3 H1N3 106.2
Er N3 H1N3 106.2
C15B C14 N3 117.4(7)
C15A C14 N3 112.8(3)
C15A C14 H14A 109.0
N3 C14 H14A 109.0
C15A C14 H14B 109.0
N3 C14 H14B 109.0
H14A C14 H14B 107.8
C15B C14 H14C 108.0
N3 C14 H14C 108.0
C15B C14 H14D 108.0
N3 C14 H14D 108.0
H14C C14 H14D 107.2
C14 C15A N4 109.8(3)
C14 C15A H15A 109.7
N4 C15A H15A 109.7
C14 C15A H15B 109.7
N4 C15A H15B 109.7
H15A C15A H15B 108.2
C14 C15B N4 121.1(11)
C14 C15B H15C 107.0
N4 C15B H15C 107.0
C14 C15B H15D 107.0
N4 C15B H15D 107.0
H15C C15B H15D 106.8
C16A N4 C15A 111.7(3)
C15B N4 C16B 105.7(8)
C15B N4 Er 111.5(6)
C16A N4 Er 118.6(2)
C15A N4 Er 108.39(18)
C16B N4 Er 100.2(5)
C16A N4 H1N4 105.8
C15A N4 H1N4 105.8
Er N4 H1N4 105.8
C15B N4 H2N4 112.8
C16B N4 H2N4 112.8
Er N4 H2N4 112.8
N4 C16A C17 110.9(3)
N4 C16A H16A 109.5
C17 C16A H16A 109.5
N4 C16A H16B 109.5
C17 C16A H16B 109.5
H16A C16A H16B 108.1
C17 C16B N4 118.2(9)
C17 C16B H16C 107.8
N4 C16B H16C 107.8
C17 C16B H16D 107.8
N4 C16B H16D 107.8
H16C C16B H16D 107.1
C16B C17 N5 120.3(7)
N5 C17 C16A 111.3(3)
N5 C17 H17A 109.4
C16A C17 H17A 109.4
N5 C17 H17B 109.4
C16A C17 H17B 109.4
H17A C17 H17B 108.0
C16B C17 H17C 107.3
N5 C17 H17C 107.3
C16B C17 H17D 107.3
N5 C17 H17D 107.3
H17C C17 H17D 106.9
C18 N5 C17 117.7(3)
C18 N5 Er 130.62(19)
C17 N5 Er 111.35(19)
N5 C18 C19 126.8(2)
N5 C18 H18 116.6
C19 C18 H18 116.6
C20 C19 C24 119.8(3)
C20 C19 C18 117.7(3)
C24 C19 C18 122.3(2)
C21 C20 C19 121.2(3)
C21 C20 H20 119.4
C19 C20 H20 119.4
C20 C21 C22 120.1(3)
C20 C21 H21 119.9
C22 C21 H21 119.9
C23 C22 C21 120.2(3)
C23 C22 H22 119.9
C21 C22 H22 119.9
O3 C23 C22 124.8(3)
O3 C23 C24 114.4(2)
C22 C23 C24 120.8(3)
C23 O3 C25 118.3(2)
O3 C25 C26 106.9(3)
O3 C25 H25A 110.3
C26 C25 H25A 110.3
O3 C25 H25B 110.3
C26 C25 H25B 110.3
H25A C25 H25B 108.6
C25 C26 H26A 109.5
C25 C26 H26B 109.5
H26A C26 H26B 109.5
C25 C26 H26C 109.5
H26A C26 H26C 109.5
H26B C26 H26C 109.5
O4 C24 C19 123.1(2)
O4 C24 C23 118.9(2)
C19 C24 C23 117.9(2)
C24 O4 Er 143.49(17)
C27B O5 Er 152.5(5)
C27A O5 Er 142.8(2)
F2B C28 F3 102.9(6)
F1A C28 F3 108.2(3)
F1A C28 F2A 103.3(3)
F3 C28 F2A 107.5(3)
F2B C28 C27B 127.6(7)
F3 C28 C27B 111.2(4)
F2B C28 F1B 99.7(8)
F3 C28 F1B 105.8(6)
C27B C28 F1B 107.4(7)
F1A C28 C27A 115.0(3)
F3 C28 C27A 111.0(3)
F2A C28 C27A 111.4(3)
O6A C27A O5 129.0(4)
O6A C27A C28 113.0(3)
O5 C27A C28 117.8(3)
O5 C27B O6B 125.2(9)
O5 C27B C28 126.5(8)
O6B C27B C28 108.0(8)

loop_
_geom_bond_atom_site_label_1
_geom_bond_atom_site_label_2
_geom_bond_distance
Er O1 2.1721(17)
Er O4 2.1757(18)
Er O5 2.3858(19)
Er N5 2.483(2)
Er N1 2.522(2)
Er N2A 2.525(4)
Er N4 2.554(2)
Er N2B 2.554(15)
Er N3 2.562(2)
O1 C1 1.307(3)
C1 C6 1.404(4)
C1 C2 1.431(3)
C2 O2 1.365(3)
C2 C3 1.385(3)
O2 C7 1.428(3)
C7 C8 1.495(5)
C7 H7A 0.9900
C7 H7B 0.9900
C8 H8A 0.9800
C8 H8B 0.9800
C8 H8C 0.9800
C3 C4 1.401(4)
C3 H3 0.9500
C4 C5 1.366(4)
C4 H4 0.9500
C5 C6 1.418(4)
C5 H5 0.9500
C6 C9 1.448(4)
C9 N1 1.283(3)
C9 H9 0.9500
N1 C10 1.472(4)
C10 C11B 1.468(11)
C10 C11A 1.496(6)
C10 H10A 0.9900
C10 H10B 0.9900
C10 H10C 0.9900
C10 H10D 0.9900
C11A N2A 1.464(7)
C11A H11A 0.9900
C11A H11B 0.9900
N2A C12 1.496(5)
N2A H1N2 1.0000
C11B N2B 1.477(18)
C11B H11C 0.9900
C11B H11D 0.9900
N2B C12 1.407(14)
N2B H2B 1.0000
C12 C13 1.464(5)
C12 H12A 0.9900
C12 H12B 0.9900
C12 H12C 0.9900
C12 H12D 0.9900
C13 N3 1.466(4)
C13 H13A 0.9900
C13 H13B 0.9900
N3 C14 1.469(4)
N3 H1N3 1.0000
C14 C15B 1.368(15)
C14 C15A 1.459(5)
C14 H14A 0.9900
C14 H14B 0.9900
C14 H14C 0.9900
C14 H14D 0.9900
C15A N4 1.516(4)
C15A H15A 0.9900
C15A H15B 0.9900
C15B N4 1.426(14)
C15B H15C 0.9900
C15B H15D 0.9900
N4 C16A 1.441(4)
N4 C16B 1.668(13)
N4 H1N4 1.0000
N4 H2N4 1.0000
C16A C17 1.519(5)
C16A H16A 0.9900
C16A H16B 0.9900
C16B C17 1.157(13)
C16B H16C 0.9900
C16B H16D 0.9900
C17 N5 1.486(4)
C17 H17A 0.9900
C17 H17B 0.9900
C17 H17C 0.9900
C17 H17D 0.9900
N5 C18 1.276(4)
C18 C19 1.446(4)
C18 H18 0.9500
C19 C20 1.409(4)
C19 C24 1.412(4)
C20 C21 1.359(5)
C20 H20 0.9500
C21 C22 1.400(5)
C21 H21 0.9500
C22 C23 1.385(4)
C22 H22 0.9500
C23 O3 1.371(3)
C23 C24 1.423(4)
O3 C25 1.429(3)
C25 C26 1.502(5)
C25 H25A 0.9900
C25 H25B 0.9900
C26 H26A 0.9800
C26 H26B 0.9800
C26 H26C 0.9800
C24 O4 1.307(3)
O5 C27B 1.171(10)
O5 C27A 1.229(4)
C28 F2B 1.223(11)
C28 F1A 1.316(4)
C28 F3 1.322(4)
C28 F2A 1.404(4)
C28 C27B 1.469(10)
C28 F1B 1.475(14)
C28 C27A 1.524(5)
O6A C27A 1.223(4)
O6B C27B 1.216(12)

loop_
_geom_hbond_atom_site_label_D
_geom_hbond_atom_site_label_H
_geom_hbond_atom_site_label_A
_geom_hbond_distance_DH
_geom_hbond_distance_HA
_geom_hbond_distance_DA
_geom_hbond_angle_DHA
N2A H1N2 O6B 1.00 1.99 2.943(10) 157.5
N4 H2N4 O6A 1.00 2.01 2.913(4) 148.4

loop_
_geom_torsion_atom_site_label_1
_geom_torsion_atom_site_label_2
_geom_torsion_atom_site_label_3
_geom_torsion_atom_site_label_4
_geom_torsion
Er O1 C1 C6 23.1(4)
Er O1 C1 C2 -156.1(2)
O1 C1 C2 O2 3.3(3)
C6 C1 C2 O2 -176.0(2)
O1 C1 C2 C3 -178.8(2)
C6 C1 C2 C3 1.9(4)
C3 C2 O2 C7 -1.9(4)
C1 C2 O2 C7 175.9(2)
C2 O2 C7 C8 -173.6(3)
O2 C2 C3 C4 177.0(2)
C1 C2 C3 C4 -0.6(4)
C2 C3 C4 C5 -0.4(4)
C3 C4 C5 C6 0.1(4)
O1 C1 C6 C5 178.6(2)
C2 C1 C6 C5 -2.1(4)
O1 C1 C6 C9 -4.5(4)
C2 C1 C6 C9 174.8(2)
C4 C5 C6 C1 1.2(4)
C4 C5 C6 C9 -175.9(3)
C1 C6 C9 N1 -3.6(4)
C5 C6 C9 N1 173.5(3)
C6 C9 N1 C10 -178.2(3)
C6 C9 N1 Er -1.6(4)
C9 N1 C10 C11B -164.9(6)
Er N1 C10 C11B 18.1(6)
C9 N1 C10 C11A 150.9(3)
Er N1 C10 C11A -26.2(4)
C11B C10 C11A N2A -47.3(7)
N1 C10 C11A N2A 54.0(5)
C10 C11A N2A C12 176.6(3)
C10 C11A N2A Er -56.1(4)
N1 C10 C11B N2B -48.9(11)
C11A C10 C11B N2B 47.1(8)
C10 C11B N2B C12 -164.9(9)
C10 C11B N2B Er 54.4(11)
C11B N2B C12 C13 -111.2(12)
Er N2B C12 C13 27.7(9)
C11B N2B C12 N2A -56(2)
Er N2B C12 N2A 83(3)
C11A N2A C12 N2B 46(3)
Er N2A C12 N2B -81(3)
C11A N2A C12 C13 175.4(4)
Er N2A C12 C13 48.7(4)
N2B C12 C13 N3 -50.4(7)
N2A C12 C13 N3 -63.4(4)
C12 C13 N3 C14 174.7(3)
C12 C13 N3 Er 45.8(3)
C13 N3 C14 C15B -142.1(8)
Er N3 C14 C15B -14.5(9)
C13 N3 C14 C15A -96.7(3)
Er N3 C14 C15A 30.9(4)
C15B C14 C15A N4 48.6(10)
N3 C14 C15A N4 -57.5(4)
C15A C14 C15B N4 -61.2(11)
N3 C14 C15B N4 32.7(15)
C14 C15B N4 C16A -148.2(13)
C14 C15B N4 C15A 60.8(11)
C14 C15B N4 C16B -140.3(11)
C14 C15B N4 Er -32.3(14)
C14 C15A N4 C15B -48.2(10)
C14 C15A N4 C16A -78.8(4)
C14 C15A N4 C16B -81.8(8)
C14 C15A N4 Er 53.7(3)
C15B N4 C16A C17 118.9(7)
C15A N4 C16A C17 138.3(3)
C16B N4 C16A C17 -45.5(9)
Er N4 C16A C17 11.2(4)
C15B N4 C16B C17 67.6(14)
C16A N4 C16B C17 83.4(13)
C15A N4 C16B C17 89.1(13)
Er N4 C16B C17 -48.4(12)
N4 C16B C17 N5 22.1(14)
N4 C16B C17 C16A -60.2(10)
N4 C16A C17 C16B 71.4(12)
N4 C16A C17 N5 -41.9(4)
C16B C17 N5 C18 -167.3(9)
C16A C17 N5 C18 -132.4(3)
C16B C17 N5 Er 18.6(9)
C16A C17 N5 Er 53.5(3)
C17 N5 C18 C19 -171.2(3)
Er N5 C18 C19 1.6(4)
N5 C18 C19 C20 179.7(3)
N5 C18 C19 C24 5.2(4)
C24 C19 C20 C21 1.7(4)
C18 C19 C20 C21 -173.0(3)
C19 C20 C21 C22 0.9(4)
C20 C21 C22 C23 -1.8(4)
C21 C22 C23 O3 179.4(3)
C21 C22 C23 C24 0.2(4)
C22 C23 O3 C25 -19.4(4)
C24 C23 O3 C25 159.8(2)
C23 O3 C25 C26 -170.2(3)
C20 C19 C24 O4 179.5(2)
C18 C19 C24 O4 -6.1(4)
C20 C19 C24 C23 -3.2(4)
C18 C19 C24 C23 171.2(2)
O3 C23 C24 O4 0.4(3)
C22 C23 C24 O4 179.7(2)
O3 C23 C24 C19 -177.0(2)
C22 C23 C24 C19 2.3(4)
C19 C24 O4 Er -0.9(4)
C23 C24 O4 Er -178.19(19)
C27B O5 C27A O6A 176.9(7)
Er O5 C27A O6A -10.3(6)
C27B O5 C27A C28 -8.8(6)
Er O5 C27A C28 164.0(2)
F2B C28 C27A O6A -74.3(12)
F1A C28 C27A O6A -40.4(4)
F3 C28 C27A O6A 82.7(4)
F2A C28 C27A O6A -157.5(3)
C27B C28 C27A O6A -176.6(6)
F1B C28 C27A O6A -13.5(6)
F2B C28 C27A O5 110.5(11)
F1A C28 C27A O5 144.4(3)
F3 C28 C27A O5 -92.5(4)
F2A C28 C27A O5 27.3(4)
C27B C28 C27A O5 8.2(5)
F1B C28 C27A O5 171.3(7)
C27A O5 C27B O6B -164.2(12)
Er O5 C27B O6B 25.2(18)
C27A O5 C27B C28 10.1(6)
Er O5 C27B C28 -160.5(4)
F2B C28 C27B O5 -142.4(10)
F1A C28 C27B O5 -91.1(11)
F3 C28 C27B O5 90.7(9)
F2A C28 C27B O5 -169.6(10)
F1B C28 C27B O5 -24.7(11)
C27A C28 C27B O5 -9.5(6)
F2B C28 C27B O6B 32.8(12)
F1A C28 C27B O6B 84.0(10)
F3 C28 C27B O6B -94.1(8)
F2A C28 C27B O6B 5.5(6)
F1B C28 C27B O6B 150.5(8)
C27A C28 C27B O6B 165.6(10)
